data_7035171
loop_
_publ_author_name
'Elumalai, Palani'
'Kanagaraj, Rajendiran'
'Marimuthu, Rajendiran'
'Shankar, Bhaskaran'
'Kalita, Alok Ch'
'Sathiyendiran, Malaichamy'

_publ_section_title
;
 Rhenium(i)-based bridgeless double metallocalix[4]arenes.
;
_journal_issue 25
_journal_name_full 'Dalton transactions (Cambridge, England : 2003)'
_journal_page_first 11274
_journal_page_last 11277
_journal_paper_doi 10.1039/c5dt00841g
_journal_volume 44
_journal_year 2015
_chemical_formula_moiety 'C98 H62 N8 O20 Re4'
_chemical_formula_sum 'C98 H62 N8 O20 Re4'
_chemical_formula_weight 2416.36
_chemical_name_systematic
;
 ?
;
_space_group_IT_number 15
_symmetry_cell_setting monoclinic
_symmetry_space_group_name_Hall '-I 2ya'
_symmetry_space_group_name_H-M 'I 1 2/a 1'
_atom_sites_solution_hydrogens geom
_atom_sites_solution_primary direct
_atom_sites_solution_secondary difmap
_audit_creation_method SHELXL-97
_audit_update_record
;
2015-02-26 deposited with the CCDC.
2015-05-14 downloaded from the CCDC.
;
_cell_angle_alpha 90.00
_cell_angle_beta 106.08(2)
_cell_angle_gamma 90.00
_cell_formula_units_Z 4
_cell_length_a 19.541(8)
_cell_length_b 23.250(9)
_cell_length_c 25.627(9)
_cell_measurement_reflns_used 8519
_cell_measurement_temperature 150(2)
_cell_measurement_theta_max 25.3
_cell_measurement_theta_min 2.6
_cell_volume 11188(8)
_computing_cell_refinement 'CrystalClear-SM Expert 2.0 r4'
_computing_data_collection 'CrystalClear-SM Expert 2.0 r4 (Rigaku, 2009)'
_computing_data_reduction 'CrystalClear-SM Expert 2.0 r4'
_computing_molecular_graphics 'CrystalStructure 4.0 (Rigaku, 2010)'
_computing_publication_material 'CrystalStructure 4.0'
_computing_structure_refinement 'SHELXL97 (Sheldrick, 2008)'
_computing_structure_solution 'SHELXS86 (Sheldrick, 1985)'
_diffrn_ambient_temperature 150(2)
_diffrn_measured_fraction_theta_full 0.995
_diffrn_measured_fraction_theta_max 0.995
_diffrn_measurement_device_type 'Rigaku Saturn724+'
_diffrn_measurement_method \w
_diffrn_radiation_monochromator graphite
_diffrn_radiation_source 'fine-focus sealed tube'
_diffrn_radiation_type MoK\a
_diffrn_radiation_wavelength 0.71075
_diffrn_reflns_av_R_equivalents 0.0398
_diffrn_reflns_av_sigmaI/netI 0.0391
_diffrn_reflns_limit_h_max 22
_diffrn_reflns_limit_h_min -23
_diffrn_reflns_limit_k_max 27
_diffrn_reflns_limit_k_min -17
_diffrn_reflns_limit_l_max 30
_diffrn_reflns_limit_l_min -30
_diffrn_reflns_number 41409
_diffrn_reflns_theta_full 25.00
_diffrn_reflns_theta_max 25.00
_diffrn_reflns_theta_min 2.67
_exptl_absorpt_coefficient_mu 4.375
_exptl_absorpt_correction_T_max 0.8444
_exptl_absorpt_correction_T_min 0.5794
_exptl_absorpt_correction_type multi-scan
_exptl_absorpt_process_details 'NUMABS (Rigaku, 1999)'
_exptl_crystal_colour purple
_exptl_crystal_density_diffrn 1.435
_exptl_crystal_density_method 'not measured'
_exptl_crystal_description Block
_exptl_crystal_F_000 4664
_exptl_crystal_size_max 0.14
_exptl_crystal_size_mid 0.06
_exptl_crystal_size_min 0.04
_platon_squeeze_details
;
;
_refine_diff_density_max 1.873
_refine_diff_density_min -1.704
_refine_diff_density_rms 0.106
_refine_ls_extinction_method none
_refine_ls_goodness_of_fit_ref 1.081
_refine_ls_hydrogen_treatment mixed
_refine_ls_matrix_type full
_refine_ls_number_parameters 587
_refine_ls_number_reflns 9808
_refine_ls_number_restraints 0
_refine_ls_restrained_S_all 1.081
_refine_ls_R_factor_all 0.0530
_refine_ls_R_factor_gt 0.0465
_refine_ls_shift/su_max 0.002
_refine_ls_shift/su_mean 0.000
_refine_ls_structure_factor_coef Fsqd
_refine_ls_weighting_details 'calc w=1/[\s^2^(Fo^2^)+(0.0267P)^2^+94.9206P] where P=(Fo^2^+2Fc^2^)/3'
_refine_ls_weighting_scheme calc
_refine_ls_wR_factor_gt 0.0933
_refine_ls_wR_factor_ref 0.0966
_reflns_number_gt 8887
_reflns_number_total 9808
_reflns_threshold_expression >2sigma(I)
_cod_data_source_file c5dt00841g2.cif
_cod_data_source_block shelxl
_cod_depositor_comments
;
The following automatic conversions were performed:

'_exptl_absorpt_correction_type' value 'Multi-scan' changed to
'multi-scan' according to
/usr/data/users/saulius/crontab/automatic-downloads/rss-feeds/RSC/lib/dictionaries/cif_core.dic
dictionary named 'cif_core.dic' version 2.4.2 from 2011-04-26.

Automatic conversion script
Id: cif_fix_values 3271 2015-04-21 07:52:19Z andrius 

 Adding full bibliography for 7035171.cif.
;
_cod_original_cell_volume 11188(7)
_cod_original_sg_symbol_H-M 'I 2/a'
_cod_database_code 7035171

loop_
_symmetry_equiv_pos_as_xyz
'x, y, z'
'-x+1/2, y, -z'
'x+1/2, y+1/2, z+1/2'
'-x+1, y+1/2, -z+1/2'
'-x, -y, -z'
'x-1/2, -y, z'
'-x+1/2, -y+1/2, -z+1/2'
'x, -y+1/2, z+1/2'

loop_
_atom_site_label
_atom_site_type_symbol
_atom_site_fract_x
_atom_site_fract_y
_atom_site_fract_z
_atom_site_U_iso_or_equiv
_atom_site_adp_type
_atom_site_occupancy
_atom_site_symmetry_multiplicity
_atom_site_calc_flag
_atom_site_refinement_flags
Re1 Re 0.519674(13) 0.822689(11) 0.799478(11) 0.04075(9) Uani 1 1 d .
Re2 Re 0.743260(13) 0.547796(12) 0.694943(15) 0.05621(11) Uani 1 1 d .
O1 O 0.5854(2) 0.81022(17) 0.74853(18) 0.0394(10) Uani 1 1 d .
O2 O 0.5340(2) 0.73457(19) 0.81031(18) 0.0447(11) Uani 1 1 d .
O3 O 0.6454(3) 0.8416(2) 0.9009(2) 0.0630(15) Uani 1 1 d .
O4 O 0.4166(3) 0.8353(3) 0.8699(2) 0.089(2) Uani 1 1 d .
O5 O 0.4976(3) 0.9526(2) 0.7817(2) 0.0728(17) Uani 1 1 d .
O6 O 0.7396(2) 0.63820(19) 0.69228(19) 0.0467(12) Uani 1 1 d .
O7 O 0.6814(2) 0.56029(18) 0.7502(2) 0.0488(12) Uani 1 1 d .
O8 O 0.8841(3) 0.5338(3) 0.7855(3) 0.111(3) Uani 1 1 d .
O9 O 0.7269(3) 0.4166(3) 0.6884(3) 0.090(2) Uani 1 1 d .
O10 O 0.8253(3) 0.5378(3) 0.6098(3) 0.092(2) Uani 1 1 d .
N1 N 0.4397(3) 0.7926(2) 0.7268(2) 0.0395(12) Uani 1 1 d .
N3 N 0.6391(3) 0.5588(2) 0.6351(2) 0.0432(14) Uani 1 1 d .
N4 N 0.5228(2) 0.5490(2) 0.5995(2) 0.0363(12) Uani 1 1 d .
N2 N 0.3664(3) 0.7283(2) 0.6748(2) 0.0398(12) Uani 1 1 d .
C1 C 0.4242(4) 0.8112(3) 0.6731(3) 0.0522(18) Uani 1 1 d .
C2 C 0.4483(5) 0.8588(4) 0.6513(4) 0.082(3) Uani 1 1 d .
H2 H 0.4812 0.8850 0.6734 0.099 Uiso 1 1 calc R
C3 C 0.4225(8) 0.8666(5) 0.5960(5) 0.138(6) Uani 1 1 d .
H3 H 0.4372 0.8994 0.5799 0.165 Uiso 1 1 calc R
C4 C 0.3756(8) 0.8278(4) 0.5631(4) 0.138(6) Uani 1 1 d .
H4 H 0.3593 0.8347 0.5252 0.166 Uiso 1 1 calc R
C5 C 0.3524(6) 0.7798(4) 0.5845(3) 0.085(3) Uani 1 1 d .
H5 H 0.3200 0.7535 0.5620 0.102 Uiso 1 1 calc R
C6 C 0.3784(4) 0.7710(3) 0.6404(3) 0.0526(19) Uani 1 1 d .
C7 C 0.4045(3) 0.7440(3) 0.7253(3) 0.0419(15) Uani 1 1 d .
H7 H 0.4058 0.7220 0.7568 0.050 Uiso 1 1 calc R
C8 C 0.3186(3) 0.6792(3) 0.6629(3) 0.0416(15) Uani 1 1 d .
H8A H 0.2689 0.6935 0.6532 0.050 Uiso 1 1 calc R
H8B H 0.3261 0.6557 0.6962 0.050 Uiso 1 1 calc R
C9 C 0.3273(3) 0.6409(2) 0.6174(2) 0.0305(13) Uani 1 1 d .
C10 C 0.2727(3) 0.6402(2) 0.5678(2) 0.0300(13) Uani 1 1 d .
C11 C 0.2788(3) 0.6037(2) 0.5264(2) 0.0273(12) Uani 1 1 d .
C12 C 0.3379(3) 0.5672(2) 0.5329(2) 0.0265(12) Uani 1 1 d .
C13 C 0.3916(3) 0.5681(2) 0.5822(2) 0.0292(13) Uani 1 1 d .
C14 C 0.3868(3) 0.6053(2) 0.6246(2) 0.0307(13) Uani 1 1 d .
C15 C 0.4436(3) 0.6047(3) 0.6784(3) 0.0436(16) Uani 1 1 d .
H15A H 0.4814 0.5777 0.6764 0.065 Uiso 1 1 calc R
H15B H 0.4226 0.5926 0.7072 0.065 Uiso 1 1 calc R
H15C H 0.4638 0.6434 0.6864 0.065 Uiso 1 1 calc R
C16 C 0.2058(3) 0.6768(3) 0.5597(3) 0.0417(15) Uani 1 1 d .
H16A H 0.1810 0.6791 0.5209 0.063 Uiso 1 1 calc R
H16B H 0.2192 0.7155 0.5740 0.063 Uiso 1 1 calc R
H16C H 0.1744 0.6592 0.5791 0.063 Uiso 1 1 calc R
C17 C 0.3400(3) 0.5265(3) 0.4873(3) 0.0379(14) Uani 1 1 d .
H17A H 0.2978 0.5326 0.4566 0.057 Uiso 1 1 calc R
H17B H 0.3406 0.4867 0.5000 0.057 Uiso 1 1 calc R
H17C H 0.3830 0.5339 0.4757 0.057 Uiso 1 1 calc R
C18 C 0.4511(3) 0.5239(3) 0.5915(3) 0.0369(14) Uani 1 1 d .
H18A H 0.4509 0.5007 0.6238 0.044 Uiso 1 1 calc R
H18B H 0.4411 0.4977 0.5598 0.044 Uiso 1 1 calc R
C19 C 0.5453(3) 0.5862(3) 0.5655(3) 0.0404(15) Uani 1 1 d .
C20 C 0.5111(4) 0.6141(4) 0.5184(3) 0.058(2) Uani 1 1 d .
H20 H 0.4612 0.6104 0.5028 0.069 Uiso 1 1 calc R
C21 C 0.5518(5) 0.6474(5) 0.4951(4) 0.088(3) Uani 1 1 d .
H21 H 0.5296 0.6670 0.4622 0.106 Uiso 1 1 calc R
C22 C 0.6257(5) 0.6537(5) 0.5182(4) 0.083(3) Uani 1 1 d .
H22 H 0.6521 0.6775 0.5007 0.099 Uiso 1 1 calc R
C23 C 0.6605(4) 0.6263(4) 0.5655(3) 0.058(2) Uani 1 1 d .
H23 H 0.7103 0.6308 0.5813 0.069 Uiso 1 1 calc R
C24 C 0.6197(3) 0.5920(3) 0.5890(3) 0.0399(15) Uani 1 1 d .
C25 C 0.5798(3) 0.5337(3) 0.6398(3) 0.0416(16) Uani 1 1 d .
H25 H 0.5781 0.5082 0.6683 0.050 Uiso 1 1 calc R
C26 C 0.6153(3) 0.7650(2) 0.7353(2) 0.0327(13) Uani 1 1 d .
C27 C 0.6575(3) 0.7767(3) 0.6977(3) 0.0373(14) Uani 1 1 d .
C28 C 0.6571(3) 0.8308(3) 0.6745(3) 0.0439(16) Uani 1 1 d .
H28 H 0.6278 0.8602 0.6826 0.053 Uiso 1 1 calc R
C29 C 0.6988(4) 0.8426(3) 0.6399(3) 0.0543(19) Uani 1 1 d .
H29 H 0.6989 0.8799 0.6249 0.065 Uiso 1 1 calc R
C30 C 0.7400(4) 0.7991(4) 0.6277(3) 0.057(2) Uani 1 1 d .
H30 H 0.7685 0.8068 0.6039 0.068 Uiso 1 1 calc R
C31 C 0.7405(3) 0.7450(3) 0.6495(3) 0.0469(17) Uani 1 1 d .
H31 H 0.7693 0.7158 0.6405 0.056 Uiso 1 1 calc R
C32 C 0.6988(3) 0.7326(3) 0.6846(3) 0.0390(15) Uani 1 1 d .
C33 C 0.6978(3) 0.6745(3) 0.7066(3) 0.0387(15) Uani 1 1 d .
C34 C 0.6529(3) 0.6618(3) 0.7396(3) 0.0378(15) Uani 1 1 d .
C35 C 0.6477(3) 0.6056(3) 0.7596(3) 0.0416(16) Uani 1 1 d .
C36 C 0.6009(4) 0.5935(3) 0.7939(3) 0.0461(17) Uani 1 1 d .
C37 C 0.5930(4) 0.5375(3) 0.8101(3) 0.063(2) Uani 1 1 d .
H37 H 0.6199 0.5072 0.8004 0.075 Uiso 1 1 calc R
C38 C 0.5459(6) 0.5260(4) 0.8403(4) 0.086(3) Uani 1 1 d .
H38 H 0.5404 0.4877 0.8513 0.103 Uiso 1 1 calc R
C39 C 0.5068(5) 0.5694(4) 0.8547(4) 0.080(3) Uani 1 1 d .
H39 H 0.4740 0.5610 0.8749 0.096 Uiso 1 1 calc R
C40 C 0.5157(4) 0.6252(3) 0.8395(3) 0.062(2) Uani 1 1 d .
H40 H 0.4898 0.6554 0.8502 0.074 Uiso 1 1 calc R
C41 C 0.5628(4) 0.6377(3) 0.8085(3) 0.0459(16) Uani 1 1 d .
C42 C 0.5688(3) 0.6966(3) 0.7910(3) 0.0380(14) Uani 1 1 d .
C43 C 0.6110(3) 0.7085(3) 0.7558(2) 0.0352(14) Uani 1 1 d .
C44 C 0.5975(4) 0.8366(3) 0.8624(3) 0.0500(18) Uani 1 1 d .
C45 C 0.4548(4) 0.8309(4) 0.8430(3) 0.059(2) Uani 1 1 d .
C46 C 0.5063(4) 0.9037(3) 0.7873(3) 0.0494(18) Uani 1 1 d .
C47 C 0.8310(4) 0.5395(4) 0.7495(5) 0.095(4) Uani 1 1 d .
C48 C 0.7340(4) 0.4662(4) 0.6923(3) 0.065(2) Uani 1 1 d .
C49 C 0.7943(4) 0.5416(3) 0.6420(4) 0.073(3) Uani 1 1 d .

loop_
_atom_site_aniso_label
_atom_site_aniso_U_11
_atom_site_aniso_U_22
_atom_site_aniso_U_33
_atom_site_aniso_U_23
_atom_site_aniso_U_13
_atom_site_aniso_U_12
Re1 0.03781(15) 0.04313(16) 0.04318(17) -0.01464(12) 0.01435(12) -0.00130(11)
Re2 0.02254(14) 0.04654(17) 0.0892(3) -0.02724(16) -0.00182(13) 0.00845(11)
O1 0.039(2) 0.034(2) 0.048(3) -0.009(2) 0.017(2) -0.0003(19)
O2 0.048(3) 0.049(3) 0.043(3) -0.005(2) 0.023(2) -0.005(2)
O3 0.047(3) 0.093(4) 0.046(3) -0.017(3) 0.008(3) -0.009(3)
O4 0.056(3) 0.159(7) 0.064(4) -0.028(4) 0.035(3) 0.005(4)
O5 0.087(4) 0.040(3) 0.080(4) -0.025(3) 0.004(3) 0.011(3)
O6 0.024(2) 0.048(3) 0.064(3) -0.025(2) 0.005(2) 0.0032(19)
O7 0.039(2) 0.040(3) 0.059(3) -0.007(2) -0.001(2) 0.012(2)
O8 0.045(3) 0.091(5) 0.152(7) -0.034(4) -0.049(4) 0.023(3)
O9 0.070(4) 0.056(4) 0.142(6) -0.031(4) 0.028(4) 0.011(3)
O10 0.046(3) 0.073(4) 0.172(7) -0.059(4) 0.055(4) -0.004(3)
N1 0.040(3) 0.031(3) 0.048(3) -0.007(2) 0.014(3) -0.002(2)
N3 0.027(3) 0.042(3) 0.062(4) -0.024(3) 0.014(3) 0.004(2)
N4 0.015(2) 0.038(3) 0.052(3) -0.006(2) 0.004(2) -0.002(2)
N2 0.049(3) 0.034(3) 0.039(3) -0.007(2) 0.017(3) -0.006(2)
C1 0.069(5) 0.043(4) 0.040(4) -0.006(3) 0.007(4) -0.009(4)
C2 0.118(8) 0.056(5) 0.064(6) -0.001(4) 0.010(5) -0.037(5)
C3 0.250(16) 0.077(7) 0.069(8) 0.022(6) 0.018(9) -0.074(9)
C4 0.262(16) 0.084(7) 0.050(6) 0.003(5) 0.011(8) -0.093(9)
C5 0.126(8) 0.069(6) 0.046(5) -0.002(4) 0.002(5) -0.033(6)
C6 0.075(5) 0.040(4) 0.038(4) -0.008(3) 0.008(4) -0.011(4)
C7 0.033(3) 0.052(4) 0.040(4) -0.005(3) 0.010(3) 0.000(3)
C8 0.041(4) 0.043(4) 0.041(4) -0.011(3) 0.011(3) -0.010(3)
C9 0.028(3) 0.034(3) 0.033(3) -0.005(3) 0.013(2) -0.007(2)
C10 0.021(3) 0.031(3) 0.041(4) -0.002(3) 0.013(2) -0.001(2)
C11 0.022(3) 0.029(3) 0.031(3) 0.001(2) 0.007(2) -0.002(2)
C12 0.019(3) 0.028(3) 0.034(3) 0.003(2) 0.009(2) 0.000(2)
C13 0.019(3) 0.024(3) 0.045(4) 0.002(3) 0.011(2) -0.001(2)
C14 0.027(3) 0.028(3) 0.034(3) -0.001(2) 0.003(2) -0.010(2)
C15 0.041(4) 0.049(4) 0.039(4) -0.004(3) 0.008(3) -0.003(3)
C16 0.037(3) 0.052(4) 0.037(4) -0.011(3) 0.011(3) 0.007(3)
C17 0.027(3) 0.042(3) 0.042(4) -0.007(3) 0.006(3) 0.005(3)
C18 0.022(3) 0.037(3) 0.048(4) -0.006(3) 0.004(3) -0.001(3)
C19 0.032(3) 0.049(4) 0.041(4) -0.009(3) 0.012(3) -0.006(3)
C20 0.044(4) 0.086(6) 0.044(4) -0.001(4) 0.013(3) -0.018(4)
C21 0.068(6) 0.134(9) 0.058(6) 0.020(6) 0.010(5) -0.040(6)
C22 0.069(6) 0.133(9) 0.053(6) -0.008(5) 0.029(5) -0.049(6)
C23 0.046(4) 0.088(6) 0.045(5) -0.025(4) 0.022(4) -0.027(4)
C24 0.032(3) 0.051(4) 0.038(4) -0.021(3) 0.012(3) -0.007(3)
C25 0.029(3) 0.035(3) 0.054(4) -0.006(3) -0.001(3) 0.005(3)
C26 0.028(3) 0.036(3) 0.033(3) -0.009(3) 0.005(3) 0.001(3)
C27 0.030(3) 0.044(4) 0.036(4) -0.009(3) 0.007(3) -0.003(3)
C28 0.045(4) 0.041(4) 0.045(4) -0.004(3) 0.013(3) 0.003(3)
C29 0.049(4) 0.064(5) 0.051(5) 0.001(4) 0.017(4) -0.006(4)
C30 0.046(4) 0.079(6) 0.052(5) -0.007(4) 0.023(4) -0.009(4)
C31 0.029(3) 0.071(5) 0.040(4) -0.020(4) 0.007(3) -0.002(3)
C32 0.021(3) 0.047(4) 0.048(4) -0.015(3) 0.007(3) -0.005(3)
C33 0.020(3) 0.046(4) 0.044(4) -0.022(3) -0.001(3) 0.000(3)
C34 0.026(3) 0.045(4) 0.038(4) -0.011(3) 0.001(3) -0.004(3)
C35 0.031(3) 0.035(3) 0.046(4) -0.008(3) -0.010(3) 0.003(3)
C36 0.045(4) 0.041(4) 0.046(4) 0.003(3) 0.001(3) -0.004(3)
C37 0.072(5) 0.042(4) 0.066(6) 0.005(4) 0.006(4) 0.003(4)
C38 0.118(8) 0.044(5) 0.101(8) 0.014(5) 0.040(7) -0.009(5)
C39 0.108(8) 0.067(6) 0.074(7) 0.010(5) 0.042(6) -0.013(5)
C40 0.065(5) 0.054(5) 0.068(6) 0.004(4) 0.024(4) -0.006(4)
C41 0.049(4) 0.041(4) 0.044(4) -0.002(3) 0.006(3) -0.005(3)
C42 0.038(3) 0.038(3) 0.037(4) -0.005(3) 0.008(3) 0.001(3)
C43 0.029(3) 0.036(3) 0.036(4) -0.006(3) 0.001(3) 0.002(3)
C44 0.055(4) 0.052(4) 0.054(5) -0.013(4) 0.033(4) 0.000(3)
C45 0.043(4) 0.079(6) 0.051(5) -0.023(4) 0.005(4) 0.003(4)
C46 0.045(4) 0.064(5) 0.041(4) -0.023(4) 0.013(3) 0.000(3)
C47 0.049(5) 0.057(5) 0.159(11) -0.044(6) -0.003(6) 0.014(4)
C48 0.031(4) 0.078(6) 0.075(6) -0.029(5) -0.002(4) 0.021(4)
C49 0.031(4) 0.047(4) 0.134(9) -0.041(5) 0.012(5) 0.004(3)

loop_
_atom_type_symbol
_atom_type_description
_atom_type_scat_dispersion_real
_atom_type_scat_dispersion_imag
_atom_type_scat_source
C C 0.0033 0.0016 'International Tables Vol C Tables 4.2.6.8 and 6.1.1.4'
H H 0.0000 0.0000 'International Tables Vol C Tables 4.2.6.8 and 6.1.1.4'
N N 0.0061 0.0033 'International Tables Vol C Tables 4.2.6.8 and 6.1.1.4'
O O 0.0106 0.0060 'International Tables Vol C Tables 4.2.6.8 and 6.1.1.4'
Re Re -1.0185 7.2310 'International Tables Vol C Tables 4.2.6.8 and 6.1.1.4'

loop_
_geom_angle_atom_site_label_1
_geom_angle_atom_site_label_2
_geom_angle_atom_site_label_3
_geom_angle
_geom_angle_site_symmetry_3
C44 Re1 C45 89.5(3) .
C44 Re1 C46 90.7(3) .
C45 Re1 C46 85.1(3) .
C44 Re1 O2 90.4(2) .
C45 Re1 O2 96.2(3) .
C46 Re1 O2 178.4(2) .
C44 Re1 O1 93.9(2) .
C45 Re1 O1 176.2(2) .
C46 Re1 O1 96.6(2) .
O2 Re1 O1 82.16(16) .
C44 Re1 N1 170.1(2) .
C45 Re1 N1 95.5(3) .
C46 Re1 N1 98.2(2) .
O2 Re1 N1 80.56(18) .
O1 Re1 N1 80.90(18) .
C47 Re2 C49 88.4(4) .
C47 Re2 C48 89.0(3) .
C49 Re2 C48 87.9(3) .
C47 Re2 O6 98.1(3) .
C49 Re2 O6 94.1(3) .
C48 Re2 O6 172.6(2) .
C47 Re2 O7 95.0(4) .
C49 Re2 O7 175.3(3) .
C48 Re2 O7 95.4(3) .
O6 Re2 O7 82.20(17) .
C47 Re2 N3 177.0(4) .
C49 Re2 N3 94.5(3) .
C48 Re2 N3 91.7(2) .
O6 Re2 N3 81.08(17) .
O7 Re2 N3 81.99(19) .
C26 O1 Re1 132.5(4) .
C42 O2 Re1 133.5(4) .
C33 O6 Re2 131.3(4) .
C35 O7 Re2 130.4(5) .
C7 N1 C1 105.5(5) .
C7 N1 Re1 122.9(5) .
C1 N1 Re1 130.5(4) .
C25 N3 C24 106.4(5) .
C25 N3 Re2 123.2(5) .
C24 N3 Re2 130.3(4) .
C25 N4 C19 108.0(5) .
C25 N4 C18 123.8(6) .
C19 N4 C18 127.9(5) .
C7 N2 C6 105.6(5) .
C7 N2 C8 124.4(6) .
C6 N2 C8 129.7(6) .
C2 C1 N1 130.0(7) .
C2 C1 C6 121.7(7) .
N1 C1 C6 108.2(6) .
C3 C2 C1 116.9(8) .
C3 C2 H2 121.6 .
C1 C2 H2 121.6 .
C2 C3 C4 122.1(9) .
C2 C3 H3 119.0 .
C4 C3 H3 119.0 .
C5 C4 C3 121.3(9) .
C5 C4 H4 119.3 .
C3 C4 H4 119.3 .
C4 C5 C6 117.4(8) .
C4 C5 H5 121.3 .
C6 C5 H5 121.3 .
N2 C6 C5 132.6(7) .
N2 C6 C1 106.8(6) .
C5 C6 C1 120.5(7) .
N1 C7 N2 113.9(6) .
N1 C7 H7 123.1 .
N2 C7 H7 123.1 .
N2 C8 C9 114.9(5) .
N2 C8 H8A 108.5 .
C9 C8 H8A 108.5 .
N2 C8 H8B 108.5 .
C9 C8 H8B 108.5 .
H8A C8 H8B 107.5 .
C14 C9 C10 120.3(5) .
C14 C9 C8 121.0(5) .
C10 C9 C8 118.7(5) .
C11 C10 C9 119.4(5) .
C11 C10 C16 119.2(5) .
C9 C10 C16 121.4(5) .
C10 C11 C12 121.2(5) .
C10 C11 C11 119.2(5) 2_556
C12 C11 C11 119.6(5) 2_556
C13 C12 C11 118.8(5) .
C13 C12 C17 122.3(5) .
C11 C12 C17 118.8(5) .
C12 C13 C14 120.8(5) .
C12 C13 C18 118.5(5) .
C14 C13 C18 120.4(5) .
C9 C14 C13 119.5(5) .
C9 C14 C15 120.0(5) .
C13 C14 C15 120.5(5) .
C14 C15 H15A 109.5 .
C14 C15 H15B 109.5 .
H15A C15 H15B 109.5 .
C14 C15 H15C 109.5 .
H15A C15 H15C 109.5 .
H15B C15 H15C 109.5 .
C10 C16 H16A 109.5 .
C10 C16 H16B 109.5 .
H16A C16 H16B 109.5 .
C10 C16 H16C 109.5 .
H16A C16 H16C 109.5 .
H16B C16 H16C 109.5 .
C12 C17 H17A 109.5 .
C12 C17 H17B 109.5 .
H17A C17 H17B 109.5 .
C12 C17 H17C 109.5 .
H17A C17 H17C 109.5 .
H17B C17 H17C 109.5 .
N4 C18 C13 114.2(5) .
N4 C18 H18A 108.7 .
C13 C18 H18A 108.7 .
N4 C18 H18B 108.7 .
C13 C18 H18B 108.7 .
H18A C18 H18B 107.6 .
C20 C19 N4 133.5(6) .
C20 C19 C24 121.4(6) .
N4 C19 C24 105.1(6) .
C21 C20 C19 117.1(7) .
C21 C20 H20 121.4 .
C19 C20 H20 121.4 .
C20 C21 C22 121.9(9) .
C20 C21 H21 119.0 .
C22 C21 H21 119.0 .
C23 C22 C21 121.6(8) .
C23 C22 H22 119.2 .
C21 C22 H22 119.2 .
C22 C23 C24 116.7(7) .
C22 C23 H23 121.6 .
C24 C23 H23 121.6 .
N3 C24 C23 130.2(6) .
N3 C24 C19 108.6(6) .
C23 C24 C19 121.2(7) .
N3 C25 N4 111.9(6) .
N3 C25 H25 124.0 .
N4 C25 H25 124.0 .
O1 C26 C43 125.3(6) .
O1 C26 C27 113.5(5) .
C43 C26 C27 121.2(5) .
C28 C27 C32 119.8(6) .
C28 C27 C26 121.0(6) .
C32 C27 C26 119.2(6) .
C29 C28 C27 121.1(6) .
C29 C28 H28 119.5 .
C27 C28 H28 119.5 .
C30 C29 C28 118.9(7) .
C30 C29 H29 120.6 .
C28 C29 H29 120.6 .
C31 C30 C29 121.1(7) .
C31 C30 H30 119.4 .
C29 C30 H30 119.4 .
C30 C31 C32 120.6(7) .
C30 C31 H31 119.7 .
C32 C31 H31 119.7 .
C27 C32 C31 118.5(6) .
C27 C32 C33 120.9(6) .
C31 C32 C33 120.7(6) .
O6 C33 C34 125.4(6) .
O6 C33 C32 114.4(6) .
C34 C33 C32 120.2(5) .
C33 C34 C35 122.1(6) .
C33 C34 C43 119.8(6) .
C35 C34 C43 118.1(6) .
O7 C35 C34 125.9(7) .
O7 C35 C36 113.1(6) .
C34 C35 C36 121.0(6) .
C41 C36 C37 120.4(7) .
C41 C36 C35 119.6(6) .
C37 C36 C35 119.9(7) .
C38 C37 C36 119.6(8) .
C38 C37 H37 120.2 .
C36 C37 H37 120.2 .
C39 C38 C37 120.9(8) .
C39 C38 H38 119.6 .
C37 C38 H38 119.6 .
C38 C39 C40 119.5(9) .
C38 C39 H39 120.3 .
C40 C39 H39 120.3 .
C39 C40 C41 120.6(8) .
C39 C40 H40 119.7 .
C41 C40 H40 119.7 .
C36 C41 C40 119.1(7) .
C36 C41 C42 121.5(6) .
C40 C41 C42 119.4(6) .
O2 C42 C43 125.1(6) .
O2 C42 C41 115.4(6) .
C43 C42 C41 119.5(6) .
C42 C43 C26 121.4(5) .
C42 C43 C34 120.1(6) .
C26 C43 C34 118.5(6) .
O3 C44 Re1 176.1(7) .
O4 C45 Re1 178.7(8) .
O5 C46 Re1 177.6(7) .
O8 C47 Re2 176.8(11) .
O9 C48 Re2 177.3(8) .
O10 C49 Re2 179.9(9) .

loop_
_geom_bond_atom_site_label_1
_geom_bond_atom_site_label_2
_geom_bond_distance
_geom_bond_site_symmetry_2
Re1 C44 1.913(8) .
Re1 C45 1.915(8) .
Re1 C46 1.916(8) .
Re1 O2 2.076(5) .
Re1 O1 2.090(4) .
Re1 N1 2.188(5) .
Re2 C47 1.898(9) .
Re2 C49 1.898(10) .
Re2 C48 1.906(9) .
Re2 O6 2.104(4) .
Re2 O7 2.120(5) .
Re2 N3 2.198(5) .
O1 C26 1.293(7) .
O2 C42 1.294(7) .
O3 C44 1.162(8) .
O4 C45 1.153(9) .
O5 C46 1.153(8) .
O6 C33 1.298(7) .
O7 C35 1.300(7) .
O8 C47 1.190(10) .
O9 C48 1.161(10) .
O10 C49 1.155(11) .
N1 C7 1.317(8) .
N1 C1 1.393(9) .
N3 C25 1.331(8) .
N3 C24 1.375(9) .
N4 C25 1.341(8) .
N4 C19 1.382(8) .
N4 C18 1.478(7) .
N2 C7 1.351(8) .
N2 C6 1.389(9) .
N2 C8 1.455(7) .
C1 C2 1.382(10) .
C1 C6 1.399(9) .
C2 C3 1.378(13) .
C2 H2 0.9500 .
C3 C4 1.390(14) .
C3 H3 0.9500 .
C4 C5 1.376(12) .
C4 H4 0.9500 .
C5 C6 1.397(10) .
C5 H5 0.9500 .
C7 H7 0.9500 .
C8 C9 1.514(8) .
C8 H8A 0.9900 .
C8 H8B 0.9900 .
C9 C14 1.396(8) .
C9 C10 1.415(8) .
C10 C11 1.390(8) .
C10 C16 1.525(8) .
C11 C12 1.407(7) .
C11 C11 1.500(10) 2_556
C12 C13 1.401(8) .
C12 C17 1.513(8) .
C13 C14 1.410(8) .
C13 C18 1.521(7) .
C14 C15 1.512(8) .
C15 H15A 0.9800 .
C15 H15B 0.9800 .
C15 H15C 0.9800 .
C16 H16A 0.9800 .
C16 H16B 0.9800 .
C16 H16C 0.9800 .
C17 H17A 0.9800 .
C17 H17B 0.9800 .
C17 H17C 0.9800 .
C18 H18A 0.9900 .
C18 H18B 0.9900 .
C19 C20 1.370(10) .
C19 C24 1.417(8) .
C20 C21 1.361(10) .
C20 H20 0.9500 .
C21 C22 1.410(11) .
C21 H21 0.9500 .
C22 C23 1.370(12) .
C22 H22 0.9500 .
C23 C24 1.380(9) .
C23 H23 0.9500 .
C25 H25 0.9500 .
C26 C43 1.425(8) .
C26 C27 1.459(8) .
C27 C28 1.389(9) .
C27 C32 1.403(8) .
C28 C29 1.388(9) .
C28 H28 0.9500 .
C29 C30 1.381(10) .
C29 H29 0.9500 .
C30 C31 1.374(10) .
C30 H30 0.9500 .
C31 C32 1.403(9) .
C31 H31 0.9500 .
C32 C33 1.465(9) .
C33 C34 1.407(9) .
C34 C35 1.418(9) .
C34 C43 1.486(8) .
C35 C36 1.460(10) .
C36 C41 1.380(9) .
C36 C37 1.387(9) .
C37 C38 1.385(12) .
C37 H37 0.9500 .
C38 C39 1.376(13) .
C38 H38 0.9500 .
C39 C40 1.378(11) .
C39 H39 0.9500 .
C40 C41 1.403(10) .
C40 H40 0.9500 .
C41 C42 1.455(9) .
C42 C43 1.408(9) .

loop_
_geom_torsion_atom_site_label_1
_geom_torsion_atom_site_label_2
_geom_torsion_atom_site_label_3
_geom_torsion_atom_site_label_4
_geom_torsion
_geom_torsion_site_symmetry_1
_geom_torsion_site_symmetry_4
C44 Re1 O1 C26 90.1(5) . .
C45 Re1 O1 C26 -64(4) . .
C46 Re1 O1 C26 -178.8(5) . .
O2 Re1 O1 C26 0.2(5) . .
N1 Re1 O1 C26 -81.5(5) . .
C44 Re1 O2 C42 -94.1(6) . .
C45 Re1 O2 C42 176.3(6) . .
C46 Re1 O2 C42 39(8) . .
O1 Re1 O2 C42 -0.3(5) . .
N1 Re1 O2 C42 81.8(6) . .
C47 Re2 O6 C33 -111.7(6) . .
C49 Re2 O6 C33 159.3(6) . .
C48 Re2 O6 C33 54(3) . .
O7 Re2 O6 C33 -17.7(5) . .
N3 Re2 O6 C33 65.3(5) . .
C47 Re2 O7 C35 112.4(5) . .
C49 Re2 O7 C35 -24(3) . .
C48 Re2 O7 C35 -158.1(5) . .
O6 Re2 O7 C35 14.9(5) . .
N3 Re2 O7 C35 -67.1(5) . .
C44 Re1 N1 C7 56.6(16) . .
C45 Re1 N1 C7 -63.5(5) . .
C46 Re1 N1 C7 -149.3(5) . .
O2 Re1 N1 C7 31.8(5) . .
O1 Re1 N1 C7 115.3(5) . .
C44 Re1 N1 C1 -110.0(15) . .
C45 Re1 N1 C1 129.8(6) . .
C46 Re1 N1 C1 44.0(6) . .
O2 Re1 N1 C1 -134.9(6) . .
O1 Re1 N1 C1 -51.4(6) . .
C47 Re2 N3 C25 -53(6) . .
C49 Re2 N3 C25 139.1(5) . .
C48 Re2 N3 C25 51.1(5) . .
O6 Re2 N3 C25 -127.4(5) . .
O7 Re2 N3 C25 -44.1(5) . .
C47 Re2 N3 C24 124(6) . .
C49 Re2 N3 C24 -43.8(6) . .
C48 Re2 N3 C24 -131.8(6) . .
O6 Re2 N3 C24 49.7(5) . .
O7 Re2 N3 C24 133.0(5) . .
C7 N1 C1 C2 -178.1(9) . .
Re1 N1 C1 C2 -9.7(12) . .
C7 N1 C1 C6 0.0(8) . .
Re1 N1 C1 C6 168.5(5) . .
N1 C1 C2 C3 -179.0(10) . .
C6 C1 C2 C3 3.0(15) . .
C1 C2 C3 C4 -1(2) . .
C2 C3 C4 C5 0(2) . .
C3 C4 C5 C6 -1(2) . .
C7 N2 C6 C5 -177.9(9) . .
C8 N2 C6 C5 -3.6(14) . .
C7 N2 C6 C1 -0.1(8) . .
C8 N2 C6 C1 174.3(6) . .
C4 C5 C6 N2 179.8(11) . .
C4 C5 C6 C1 2.1(15) . .
C2 C1 C6 N2 178.3(8) . .
N1 C1 C6 N2 0.0(8) . .
C2 C1 C6 C5 -3.5(13) . .
N1 C1 C6 C5 178.2(8) . .
C1 N1 C7 N2 -0.1(7) . .
Re1 N1 C7 N2 -169.6(4) . .
C6 N2 C7 N1 0.1(8) . .
C8 N2 C7 N1 -174.6(5) . .
C7 N2 C8 C9 -132.7(6) . .
C6 N2 C8 C9 53.9(9) . .
N2 C8 C9 C14 71.8(8) . .
N2 C8 C9 C10 -110.3(6) . .
C14 C9 C10 C11 0.2(8) . .
C8 C9 C10 C11 -177.7(5) . .
C14 C9 C10 C16 177.5(5) . .
C8 C9 C10 C16 -0.4(8) . .
C9 C10 C11 C12 0.3(8) . .
C16 C10 C11 C12 -177.0(5) . .
C9 C10 C11 C11 -179.2(5) . 2_556
C16 C10 C11 C11 3.5(8) . 2_556
C10 C11 C12 C13 -0.2(8) . .
C11 C11 C12 C13 179.3(5) 2_556 .
C10 C11 C12 C17 177.4(5) . .
C11 C11 C12 C17 -3.1(8) 2_556 .
C11 C12 C13 C14 -0.4(8) . .
C17 C12 C13 C14 -177.9(5) . .
C11 C12 C13 C18 173.1(5) . .
C17 C12 C13 C18 -4.4(8) . .
C10 C9 C14 C13 -0.8(8) . .
C8 C9 C14 C13 177.0(5) . .
C10 C9 C14 C15 -177.8(5) . .
C8 C9 C14 C15 0.0(8) . .
C12 C13 C14 C9 0.9(8) . .
C18 C13 C14 C9 -172.5(5) . .
C12 C13 C14 C15 177.9(5) . .
C18 C13 C14 C15 4.5(8) . .
C25 N4 C18 C13 132.0(6) . .
C19 N4 C18 C13 -55.3(8) . .
C12 C13 C18 N4 118.3(6) . .
C14 C13 C18 N4 -68.2(7) . .
C25 N4 C19 C20 178.8(8) . .
C18 N4 C19 C20 5.2(12) . .
C25 N4 C19 C24 -0.2(7) . .
C18 N4 C19 C24 -173.9(5) . .
N4 C19 C20 C21 -178.7(8) . .
C24 C19 C20 C21 0.2(12) . .
C19 C20 C21 C22 -0.6(15) . .
C20 C21 C22 C23 0.2(16) . .
C21 C22 C23 C24 0.5(14) . .
C25 N3 C24 C23 -179.5(7) . .
Re2 N3 C24 C23 3.0(10) . .
C25 N3 C24 C19 0.1(7) . .
Re2 N3 C24 C19 -177.3(4) . .
C22 C23 C24 N3 178.7(7) . .
C22 C23 C24 C19 -0.9(11) . .
C20 C19 C24 N3 -179.2(6) . .
N4 C19 C24 N3 0.1(7) . .
C20 C19 C24 C23 0.5(10) . .
N4 C19 C24 C23 179.8(6) . .
C24 N3 C25 N4 -0.3(7) . .
Re2 N3 C25 N4 177.4(4) . .
C19 N4 C25 N3 0.3(7) . .
C18 N4 C25 N3 174.3(5) . .
Re1 O1 C26 C43 -2.0(9) . .
Re1 O1 C26 C27 -180.0(4) . .
O1 C26 C27 C28 -7.0(8) . .
C43 C26 C27 C28 174.9(6) . .
O1 C26 C27 C32 173.2(5) . .
C43 C26 C27 C32 -4.8(8) . .
C32 C27 C28 C29 -2.1(10) . .
C26 C27 C28 C29 178.1(6) . .
C27 C28 C29 C30 1.3(10) . .
C28 C29 C30 C31 -0.3(11) . .
C29 C30 C31 C32 0.1(11) . .
C28 C27 C32 C31 1.8(9) . .
C26 C27 C32 C31 -178.4(5) . .
C28 C27 C32 C33 -177.3(6) . .
C26 C27 C32 C33 2.4(8) . .
C30 C31 C32 C27 -0.9(9) . .
C30 C31 C32 C33 178.3(6) . .
Re2 O6 C33 C34 15.3(9) . .
Re2 O6 C33 C32 -163.5(4) . .
C27 C32 C33 O6 -178.6(5) . .
C31 C32 C33 O6 2.3(8) . .
C27 C32 C33 C34 2.6(9) . .
C31 C32 C33 C34 -176.6(5) . .
O6 C33 C34 C35 -1.8(9) . .
C32 C33 C34 C35 177.0(5) . .
O6 C33 C34 C43 176.1(5) . .
C32 C33 C34 C43 -5.1(8) . .
Re2 O7 C35 C34 -9.7(9) . .
Re2 O7 C35 C36 169.6(4) . .
C33 C34 C35 O7 -0.9(9) . .
C43 C34 C35 O7 -178.8(5) . .
C33 C34 C35 C36 179.8(5) . .
C43 C34 C35 C36 1.9(8) . .
O7 C35 C36 C41 178.5(6) . .
C34 C35 C36 C41 -2.1(9) . .
O7 C35 C36 C37 -3.7(9) . .
C34 C35 C36 C37 175.7(6) . .
C41 C36 C37 C38 0.9(12) . .
C35 C36 C37 C38 -176.8(7) . .
C36 C37 C38 C39 -0.2(14) . .
C37 C38 C39 C40 -1.1(16) . .
C38 C39 C40 C41 1.7(14) . .
C37 C36 C41 C40 -0.4(10) . .
C35 C36 C41 C40 177.4(6) . .
C37 C36 C41 C42 -178.6(6) . .
C35 C36 C41 C42 -0.8(10) . .
C39 C40 C41 C36 -0.9(12) . .
C39 C40 C41 C42 177.3(7) . .
Re1 O2 C42 C43 2.2(10) . .
Re1 O2 C42 C41 -178.2(4) . .
C36 C41 C42 O2 -175.7(6) . .
C40 C41 C42 O2 6.1(9) . .
C36 C41 C42 C43 3.9(9) . .
C40 C41 C42 C43 -174.3(6) . .
O2 C42 C43 C26 -3.9(9) . .
C41 C42 C43 C26 176.5(6) . .
O2 C42 C43 C34 175.5(6) . .
C41 C42 C43 C34 -4.1(9) . .
O1 C26 C43 C42 3.8(9) . .
C27 C26 C43 C42 -178.3(5) . .
O1 C26 C43 C34 -175.6(5) . .
C27 C26 C43 C34 2.3(8) . .
C33 C34 C43 C42 -176.7(5) . .
C35 C34 C43 C42 1.3(8) . .
C33 C34 C43 C26 2.7(8) . .
C35 C34 C43 C26 -179.3(5) . .
C45 Re1 C44 O3 99(9) . .
C46 Re1 C44 O3 -176(100) . .
O2 Re1 C44 O3 3(9) . .
O1 Re1 C44 O3 -80(9) . .
N1 Re1 C44 O3 -22(10) . .
C44 Re1 C45 O4 -43(37) . .
C46 Re1 C45 O4 -134(37) . .
O2 Re1 C45 O4 47(37) . .
O1 Re1 C45 O4 111(35) . .
N1 Re1 C45 O4 129(37) . .
C44 Re1 C46 O5 -67(16) . .
C45 Re1 C46 O5 23(16) . .
O2 Re1 C46 O5 160(12) . .
O1 Re1 C46 O5 -161(16) . .
N1 Re1 C46 O5 117(16) . .
C49 Re2 C47 O8 -164(13) . .
C48 Re2 C47 O8 -77(13) . .
O6 Re2 C47 O8 102(13) . .
O7 Re2 C47 O8 19(13) . .
N3 Re2 C47 O8 27(18) . .
C47 Re2 C48 O9 -147(15) . .
C49 Re2 C48 O9 -58(15) . .
O6 Re2 C48 O9 47(17) . .
O7 Re2 C48 O9 118(15) . .
N3 Re2 C48 O9 36(15) . .
C47 Re2 C49 O10 84(100) . .
C48 Re2 C49 O10 -5(100) . .
O6 Re2 C49 O10 -178(100) . .
O7 Re2 C49 O10 -139(100) . .
N3 Re2 C49 O10 -96(100) . .

loop_
_platon_squeeze_void_nr
_platon_squeeze_void_average_x
_platon_squeeze_void_average_y
_platon_squeeze_void_average_z
_platon_squeeze_void_volume
_platon_squeeze_void_count_electrons
_platon_squeeze_void_content
1 -0.011 0.009 0.474 3615 607 ' '
